data_4126117
loop_
_publ_author_name
'Seki, Tomohiro'
'Tokodai, Noriaki'
'Omagari, Shun'
'Nakanishi, Takayuki'
'Hasegawa, Yasuchika'
'Iwasa, Takeshi'
'Taketsugu, Tetsuya'
'Ito, Hajime'

_publ_section_title
;
 Luminescent Mechanochromic 9-Anthryl Gold(I) Isocyanide Complex with an
 Emission Maximum at 900 nm after Mechanical Stimulation.
;
_journal_issue 19
_journal_name_full 'Journal of the American Chemical Society'
_journal_page_first 6514
_journal_page_last 6517
_journal_paper_doi 10.1021/jacs.7b00587
_journal_volume 139
_journal_year 2017
_chemical_formula_moiety 'C21 H14 Au N'
_chemical_formula_sum 'C21 H14 Au N'
_chemical_formula_weight 477.31
_space_group_crystal_system monoclinic
_space_group_IT_number 14
_space_group_name_Hall '-P 2yn'
_space_group_name_H-M_alt 'P 1 21/n 1'
_symmetry_space_group_name_Hall '-P 2yn'
_symmetry_space_group_name_H-M 'P 1 21/n 1'
_atom_sites_solution_hydrogens geom
_atom_sites_solution_primary direct
_atom_sites_solution_secondary difmap
_cell_angle_alpha 90.0000
_cell_angle_beta 112.8830(10)
_cell_angle_gamma 90.0000
_cell_formula_units_Z 4
_cell_length_a 16.9857(7)
_cell_length_b 5.9677(3)
_cell_length_c 17.1136(7)
_cell_measurement_reflns_used 10491
_cell_measurement_temperature 123
_cell_measurement_theta_max 27.48
_cell_measurement_theta_min 3.31
_cell_volume 1598.21(12)
_computing_cell_refinement 'RAPID AUTO'
_computing_data_collection 'RAPID AUTO (Rigaku, ????)'
_computing_data_reduction 'RAPID AUTO'
_computing_molecular_graphics 'CrystalStructure 4.2.2'
_computing_publication_material 'CrystalStructure 4.2.2 (Rigaku, 2016)'
_computing_structure_refinement 'SHELXL Version 2014/7 (Sheldrick, 2008)'
_computing_structure_solution 'SHELXS Version 2013/1 (Sheldrick, 2008)'
_diffrn_ambient_temperature 123
_diffrn_detector_area_resol_mean 10.000
_diffrn_measured_fraction_theta_full 0.996
_diffrn_measured_fraction_theta_max 0.996
_diffrn_measurement_device_type 'Rigaku R-AXIS RAPID'
_diffrn_measurement_method \w
_diffrn_radiation_type 'Mo K\a'
_diffrn_radiation_wavelength 0.71075
_diffrn_reflns_av_R_equivalents 0.0675
_diffrn_reflns_Laue_measured_fraction_full 0.996
_diffrn_reflns_Laue_measured_fraction_max 0.996
_diffrn_reflns_limit_h_max 20
_diffrn_reflns_limit_h_min -20
_diffrn_reflns_limit_k_max 7
_diffrn_reflns_limit_k_min -6
_diffrn_reflns_limit_l_max 20
_diffrn_reflns_limit_l_min -20
_diffrn_reflns_number 12151
_diffrn_reflns_point_group_measured_fraction_full 0.996
_diffrn_reflns_point_group_measured_fraction_max 0.996
_diffrn_reflns_theta_full 25.242
_diffrn_reflns_theta_max 25.496
_diffrn_reflns_theta_min 3.578
_diffrn_standards_number 0
_exptl_absorpt_coefficient_mu 9.235
_exptl_absorpt_correction_T_max 0.428
_exptl_absorpt_correction_T_min 0.151
_exptl_absorpt_correction_type multi-scan
_exptl_absorpt_process_details 'ABSCOR (Rigaku, 1995)'
_exptl_crystal_colour yellow
_exptl_crystal_density_diffrn 1.984
_exptl_crystal_density_method 'not measured'
_exptl_crystal_description platelet
_exptl_crystal_F_000 904.00
_exptl_crystal_size_max 0.425
_exptl_crystal_size_mid 0.154
_exptl_crystal_size_min 0.092
_refine_diff_density_max 3.24
_refine_diff_density_min -2.32
_refine_ls_extinction_method none
_refine_ls_goodness_of_fit_ref 1.146
_refine_ls_hydrogen_treatment constr
_refine_ls_number_parameters 208
_refine_ls_number_reflns 2962
_refine_ls_number_restraints 0
_refine_ls_R_factor_all 0.0401
_refine_ls_R_factor_gt 0.0376
_refine_ls_shift/su_max 0.002
_refine_ls_structure_factor_coef Fsqd
_refine_ls_weighting_details 'w = 1/[\s^2^(Fo^2^)+(0.0564P)^2^+0.6623P] where P=(Fo^2^+2Fc^2^)/3'
_refine_ls_weighting_scheme calc
_refine_ls_wR_factor_gt 0.0965
_refine_ls_wR_factor_ref 0.0981
_reflns_Friedel_coverage 0.000
_reflns_number_gt 2793
_reflns_number_total 2962
_reflns_threshold_expression F^2^>2.0\s(F^2^)
_cod_data_source_file ja7b00587_si_003.cif
_cod_data_source_block TKD-020
_cod_original_cell_volume 1598.22(11)
_cod_database_code 4126117

loop_
_space_group_symop_id
_space_group_symop_operation_xyz
1 +X,+Y,+Z
2 1/2-X,1/2+Y,1/2-Z
3 -X,-Y,-Z
4 -1/2+X,-1/2-Y,-1/2+Z

loop_
_atom_site_label
_atom_site_type_symbol
_atom_site_fract_x
_atom_site_fract_y
_atom_site_fract_z
_atom_site_U_iso_or_equiv
_atom_site_adp_type
_atom_site_occupancy
_atom_site_site_symmetry_order
_atom_site_calc_flag
_atom_site_refinement_flags_posn
_atom_site_refinement_flags_adp
Au1 Au 0.41270(2) 0.94693(3) 0.63936(2) 0.01956(13) Uani 1 1 d . .
N23 N 0.5307(3) 1.3423(7) 0.6336(3) 0.0239(9) Uani 1 1 d . .
C2 C 0.5873(3) 1.5160(9) 0.6373(3) 0.0211(11) Uani 1 1 d . .
C3 C 0.6095(3) 1.6666(9) 0.7034(3) 0.0247(11) Uani 1 1 d . .
H3 H 0.5868 1.6520 0.7458 0.030 Uiso 1 1 calc R U
C4 C 0.6648(3) 1.8381(9) 0.7073(3) 0.0271(12) Uani 1 1 d . .
H4 H 0.6818 1.9408 0.7533 0.033 Uiso 1 1 calc R U
C5 C 0.6959(3) 1.8605(9) 0.6434(3) 0.0277(11) Uani 1 1 d . .
H5 H 0.7334 1.9805 0.6453 0.033 Uiso 1 1 calc R U
C6 C 0.6725(3) 1.7098(10) 0.5774(3) 0.0279(12) Uani 1 1 d . .
H6 H 0.6947 1.7258 0.5346 0.033 Uiso 1 1 calc R U
C7 C 0.6174(4) 1.5357(9) 0.5725(4) 0.0239(13) Uani 1 1 d . .
H7 H 0.6005 1.4328 0.5265 0.029 Uiso 1 1 calc R U
C8 C 0.4857(3) 1.1998(9) 0.6340(3) 0.0266(11) Uani 1 1 d . .
C9 C 0.3453(3) 0.6753(8) 0.6476(3) 0.0191(10) Uani 1 1 d . .
C10 C 0.3700(3) 0.5465(7) 0.7227(3) 0.0178(11) Uani 1 1 d . .
C11 C 0.4376(3) 0.6204(9) 0.8004(3) 0.0207(10) Uani 1 1 d . .
H11 H 0.4666 0.7564 0.8000 0.025 Uiso 1 1 calc R U
C12 C 0.4611(3) 0.5023(12) 0.8738(3) 0.0234(11) Uani 1 1 d . .
H12 H 0.5049 0.5578 0.9239 0.028 Uiso 1 1 calc R U
C13 C 0.4201(3) 0.2949(9) 0.8757(3) 0.0245(11) Uani 1 1 d . .
H13 H 0.4370 0.2116 0.9269 0.029 Uiso 1 1 calc R U
C14 C 0.3568(3) 0.2164(9) 0.8039(3) 0.0216(10) Uani 1 1 d . .
H14 H 0.3306 0.0767 0.8056 0.026 Uiso 1 1 calc R U
C15 C 0.3289(3) 0.3395(8) 0.7266(3) 0.0179(10) Uani 1 1 d . .
C16 C 0.2613(3) 0.2618(8) 0.6540(3) 0.0167(9) Uani 1 1 d . .
H16 H 0.2359 0.1206 0.6550 0.020 Uiso 1 1 calc R U
C17 C 0.2314(3) 0.3916(9) 0.5805(3) 0.0168(9) Uani 1 1 d . .
C18 C 0.1583(3) 0.3217(9) 0.5079(3) 0.0250(11) Uani 1 1 d . .
H18 H 0.1314 0.1829 0.5091 0.030 Uiso 1 1 calc R U
C19 C 0.1270(4) 0.4539(9) 0.4367(4) 0.0305(15) Uani 1 1 d . .
H19 H 0.0787 0.4058 0.3889 0.037 Uiso 1 1 calc R U
C20 C 0.1660(3) 0.6603(10) 0.4342(3) 0.0275(12) Uani 1 1 d . .
H20 H 0.1430 0.7524 0.3853 0.033 Uiso 1 1 calc R U
C21 C 0.2367(3) 0.7292(9) 0.5017(3) 0.0217(10) Uani 1 1 d . .
H21 H 0.2626 0.8675 0.4977 0.026 Uiso 1 1 calc R U
C22 C 0.2730(3) 0.6021(9) 0.5774(3) 0.0173(10) Uani 1 1 d . .

loop_
_atom_site_aniso_label
_atom_site_aniso_U_11
_atom_site_aniso_U_22
_atom_site_aniso_U_33
_atom_site_aniso_U_23
_atom_site_aniso_U_13
_atom_site_aniso_U_12
Au1 0.02093(17) 0.01253(19) 0.02435(18) 0.00191(6) 0.00785(12) -0.00329(5)
N23 0.0215(19) 0.022(3) 0.025(2) 0.0017(17) 0.0065(17) -0.0035(18)
C2 0.015(2) 0.018(3) 0.027(3) 0.008(2) 0.005(2) -0.0003(19)
C3 0.026(2) 0.027(3) 0.022(2) 0.002(2) 0.009(2) -0.002(2)
C4 0.032(3) 0.019(3) 0.028(2) -0.007(2) 0.009(2) -0.007(2)
C5 0.026(2) 0.019(3) 0.035(3) 0.000(2) 0.009(2) -0.008(2)
C6 0.030(3) 0.025(3) 0.032(3) 0.002(2) 0.015(2) -0.007(2)
C7 0.028(3) 0.019(3) 0.027(3) -0.0050(19) 0.012(2) -0.0042(19)
C8 0.022(2) 0.025(3) 0.030(2) 0.004(2) 0.007(2) 0.000(2)
C9 0.020(2) 0.018(3) 0.024(2) -0.0031(19) 0.0133(18) 0.0024(18)
C10 0.016(2) 0.011(3) 0.025(3) -0.0018(16) 0.007(2) 0.0008(15)
C11 0.019(2) 0.018(2) 0.022(2) 0.001(2) 0.0049(19) -0.001(2)
C12 0.018(3) 0.029(3) 0.022(3) 0.000(2) 0.007(2) 0.002(2)
C13 0.029(2) 0.022(3) 0.022(2) 0.009(2) 0.009(2) 0.007(2)
C14 0.024(2) 0.016(3) 0.028(2) 0.002(2) 0.014(2) 0.003(2)
C15 0.018(2) 0.014(3) 0.023(2) -0.0016(18) 0.0096(18) 0.0018(17)
C16 0.022(2) 0.006(2) 0.024(2) -0.0003(18) 0.0117(19) -0.0024(17)
C17 0.017(2) 0.011(2) 0.025(2) -0.005(2) 0.0109(19) -0.0005(19)
C18 0.022(2) 0.024(3) 0.027(2) -0.007(2) 0.008(2) -0.0072(19)
C19 0.025(3) 0.039(4) 0.025(3) -0.005(2) 0.006(2) -0.007(2)
C20 0.027(2) 0.033(3) 0.021(2) 0.008(2) 0.007(2) 0.004(2)
C21 0.023(2) 0.018(3) 0.026(2) 0.005(2) 0.012(2) 0.0005(19)
C22 0.018(2) 0.015(2) 0.023(2) -0.004(2) 0.012(2) 0.002(2)

loop_
_atom_type_symbol
_atom_type_description
_atom_type_scat_dispersion_real
_atom_type_scat_dispersion_imag
_atom_type_scat_source
C C 0.0033 0.0016
;
International Tables for Crystallography
(Vol. C, Tables 4.2.6.8 and 6.1.1.4)
;
H H 0.0000 0.0000
;
International Tables for Crystallography
(Vol. C, Table 6.1.1.4)
;
N N 0.0061 0.0033
;
International Tables for Crystallography
(Vol. C, Tables 4.2.6.8 and 6.1.1.4)
;
Au Au -2.0133 8.8022
;
International Tables for Crystallography
(Vol. C, Tables 4.2.6.8 and 6.1.1.4)
;

loop_
_geom_angle_atom_site_label_1
_geom_angle_atom_site_label_2
_geom_angle_atom_site_label_3
_geom_angle
C8 Au1 C9 176.13(19)
C8 N23 C2 177.3(5)
C3 C2 C7 122.0(5)
C3 C2 N23 119.0(5)
C7 C2 N23 119.0(5)
C4 C3 C2 119.4(5)
C4 C3 H3 120.3
C2 C3 H3 120.3
C3 C4 C5 119.6(5)
C3 C4 H4 120.2
C5 C4 H4 120.2
C6 C5 C4 120.3(5)
C6 C5 H5 119.9
C4 C5 H5 119.9
C5 C6 C7 121.1(5)
C5 C6 H6 119.5
C7 C6 H6 119.5
C6 C7 C2 117.7(5)
C6 C7 H7 121.2
C2 C7 H7 121.2
N23 C8 Au1 177.2(4)
C22 C9 C10 117.2(5)
C22 C9 Au1 121.2(4)
C10 C9 Au1 121.5(3)
C9 C10 C15 122.2(4)
C9 C10 C11 121.2(4)
C15 C10 C11 116.5(4)
C12 C11 C10 122.3(5)
C12 C11 H11 118.8
C10 C11 H11 118.8
C11 C12 C13 120.0(5)
C11 C12 H12 120.0
C13 C12 H12 120.0
C14 C13 C12 120.0(4)
C14 C13 H13 120.0
C12 C13 H13 120.0
C13 C14 C15 121.3(5)
C13 C14 H14 119.3
C15 C14 H14 119.3
C16 C15 C14 120.9(4)
C16 C15 C10 119.3(4)
C14 C15 C10 119.8(4)
C17 C16 C15 120.1(4)
C17 C16 H16 119.9
C15 C16 H16 119.9
C16 C17 C18 120.6(5)
C16 C17 C22 120.1(4)
C18 C17 C22 119.3(4)
C19 C18 C17 120.5(5)
C19 C18 H18 119.8
C17 C18 H18 119.8
C18 C19 C20 120.3(5)
C18 C19 H19 119.8
C20 C19 H19 119.8
C21 C20 C19 120.5(5)
C21 C20 H20 119.7
C19 C20 H20 119.7
C20 C21 C22 122.5(5)
C20 C21 H21 118.7
C22 C21 H21 118.7
C9 C22 C21 122.4(5)
C9 C22 C17 120.8(5)
C21 C22 C17 116.8(4)

loop_
_geom_bond_atom_site_label_1
_geom_bond_atom_site_label_2
_geom_bond_distance
Au1 C8 1.977(6)
Au1 C9 2.021(5)
N23 C8 1.146(7)
N23 C2 1.398(7)
C2 C3 1.377(8)
C2 C7 1.395(8)
C3 C4 1.373(7)
C3 H3 0.9500
C4 C5 1.393(8)
C4 H4 0.9500
C5 C6 1.375(8)
C5 H5 0.9500
C6 C7 1.378(8)
C6 H6 0.9500
C7 H7 0.9500
C9 C22 1.412(7)
C9 C10 1.414(7)
C10 C15 1.433(7)
C10 C11 1.446(7)
C11 C12 1.359(8)
C11 H11 0.9500
C12 C13 1.426(9)
C12 H12 0.9500
C13 C14 1.363(7)
C13 H13 0.9500
C14 C15 1.424(7)
C14 H14 0.9500
C15 C16 1.403(6)
C16 C17 1.395(7)
C16 H16 0.9500
C17 C18 1.434(6)
C17 C22 1.452(8)
C18 C19 1.373(8)
C18 H18 0.9500
C19 C20 1.407(8)
C19 H19 0.9500
C20 C21 1.366(7)
C20 H20 0.9500
C21 C22 1.419(7)
C21 H21 0.9500

loop_
_geom_torsion_atom_site_label_1
_geom_torsion_atom_site_label_2
_geom_torsion_atom_site_label_3
_geom_torsion_atom_site_label_4
_geom_torsion
C7 C2 C3 C4 -1.9(8)
N23 C2 C3 C4 -179.8(5)
C2 C3 C4 C5 1.6(7)
C3 C4 C5 C6 -1.1(8)
C4 C5 C6 C7 0.8(8)
C5 C6 C7 C2 -1.0(8)
C3 C2 C7 C6 1.6(8)
N23 C2 C7 C6 179.4(5)
C22 C9 C10 C15 5.2(7)
Au1 C9 C10 C15 -172.7(4)
C22 C9 C10 C11 -173.6(5)
Au1 C9 C10 C11 8.5(7)
C9 C10 C11 C12 178.4(5)
C15 C10 C11 C12 -0.5(8)
C10 C11 C12 C13 1.5(9)
C11 C12 C13 C14 -0.6(8)
C12 C13 C14 C15 -1.3(8)
C13 C14 C15 C16 -177.4(5)
C13 C14 C15 C10 2.3(8)
C9 C10 C15 C16 -0.6(7)
C11 C10 C15 C16 178.3(4)
C9 C10 C15 C14 179.8(5)
C11 C10 C15 C14 -1.4(7)
C14 C15 C16 C17 175.9(5)
C10 C15 C16 C17 -3.8(7)
C15 C16 C17 C18 -175.4(4)
C15 C16 C17 C22 3.2(7)
C16 C17 C18 C19 177.5(5)
C22 C17 C18 C19 -1.1(8)
C17 C18 C19 C20 -0.3(9)
C18 C19 C20 C21 1.6(9)
C19 C20 C21 C22 -1.6(8)
C10 C9 C22 C21 173.4(5)
Au1 C9 C22 C21 -8.7(7)
C10 C9 C22 C17 -5.7(7)
Au1 C9 C22 C17 172.2(4)
C20 C21 C22 C9 -178.9(5)
C20 C21 C22 C17 0.2(7)
C16 C17 C22 C9 1.6(7)
C18 C17 C22 C9 -179.7(4)
C16 C17 C22 C21 -177.5(4)
C18 C17 C22 C21 1.2(7)
